data_7210301
loop_
_publ_author_name
'Tan, Yan-Xi'
'He, Yan-Ping'
'Zhang, Ying'
'Zheng, Yan-Jun'
'Zhang, Jian'

_publ_section_title
;
 Solvent controlled assembly of four Mn(ii)-2,5-thiophenedicarboxylate
 frameworks with rod-packing architectures and magnetic properties
;
_journal_issue 30
_journal_name_full CrystEngComm
_journal_page_first 6009
_journal_paper_doi 10.1039/c3ce40677f
_journal_volume 15
_journal_year 2013
_chemical_formula_sum 'C14 H7 Mn2 O10 S2'
_chemical_formula_weight 509.22
_chemical_name_systematic
; 
 ? 
;
_space_group_IT_number 137
_symmetry_cell_setting tetragonal
_symmetry_space_group_name_Hall '-P 4ac 2a'
_symmetry_space_group_name_H-M 'P 42/n m c :2'
_atom_sites_solution_hydrogens geom
_atom_sites_solution_primary direct
_atom_sites_solution_secondary difmap
_audit_creation_method SHELXL-97
_cell_angle_alpha 90.00
_cell_angle_beta 90.00
_cell_angle_gamma 90.00
_cell_formula_units_Z 8
_cell_length_a 22.7772(16)
_cell_length_b 22.7772(16)
_cell_length_c 12.8156(18)
_cell_measurement_reflns_used 14944
_cell_measurement_temperature 293(2)
_cell_measurement_theta_max 23.2791
_cell_measurement_theta_min 2.0308
_cell_volume 6648.7(11)
_computing_cell_refinement 'Bruker XSCANS'
_computing_data_collection 'Bruker XSCANS'
_computing_data_reduction 'Bruker SHELXTL'
_computing_molecular_graphics 'Bruker SHELXTL'
_computing_publication_material 'Bruker SHELXTL'
_computing_structure_refinement 'SHELXL-97 (Sheldrick, 1997)'
_computing_structure_solution 'SHELXS-97 (Sheldrick, 1990)'
_diffrn_ambient_temperature 293(2)
_diffrn_detector_area_resol_mean none
_diffrn_measured_fraction_theta_full 0.994
_diffrn_measured_fraction_theta_max 0.994
_diffrn_measurement_device_type 'Bruker P4'
_diffrn_measurement_method '\w scans'
_diffrn_radiation_monochromator graphite
_diffrn_radiation_source 'fine-focus sealed tube'
_diffrn_radiation_type MoK\a
_diffrn_radiation_wavelength 0.71073
_diffrn_reflns_av_R_equivalents 0.1153
_diffrn_reflns_av_sigmaI/netI 0.0787
_diffrn_reflns_limit_h_max 20
_diffrn_reflns_limit_h_min -20
_diffrn_reflns_limit_k_max 20
_diffrn_reflns_limit_k_min -17
_diffrn_reflns_limit_l_max 11
_diffrn_reflns_limit_l_min -8
_diffrn_reflns_number 14522
_diffrn_reflns_theta_full 18.99
_diffrn_reflns_theta_max 18.99
_diffrn_reflns_theta_min 2.39
_diffrn_standards_decay_% none
_diffrn_standards_interval_count none
_diffrn_standards_interval_time none
_diffrn_standards_number none
_exptl_absorpt_coefficient_mu 0.914
_exptl_absorpt_correction_T_max 1.0000
_exptl_absorpt_correction_T_min 0.5589
_exptl_absorpt_correction_type multi-scan
_exptl_absorpt_process_details 'SADABS (Sheldrick, 1996)'
_exptl_crystal_colour yellow
_exptl_crystal_density_diffrn 1.017
_exptl_crystal_density_method 'not measured'
_exptl_crystal_description Prism
_exptl_crystal_F_000 2024
_exptl_crystal_size_max 0.2000
_exptl_crystal_size_mid 0.2000
_exptl_crystal_size_min 0.2000
_refine_diff_density_max 1.643
_refine_diff_density_min -1.285
_refine_diff_density_rms 0.232
_refine_ls_extinction_method none
_refine_ls_goodness_of_fit_ref 1.097
_refine_ls_hydrogen_treatment none
_refine_ls_matrix_type full
_refine_ls_number_parameters 116
_refine_ls_number_reflns 1425
_refine_ls_number_restraints 0
_refine_ls_restrained_S_all 1.097
_refine_ls_R_factor_all 0.1448
_refine_ls_R_factor_gt 0.1221
_refine_ls_shift/su_max 0.002
_refine_ls_shift/su_mean 0.000
_refine_ls_structure_factor_coef Fsqd
_refine_ls_weighting_details 'calc w=1/[\s^2^(Fo^2^)+(0.2500P)^2^+0.0000P] where P=(Fo^2^+2Fc^2^)/3'
_refine_ls_weighting_scheme calc
_refine_ls_wR_factor_gt 0.3106
_refine_ls_wR_factor_ref 0.3353
_reflns_number_gt 1074
_reflns_number_total 1425
_reflns_threshold_expression >2sigma(I)
_cod_data_source_file c3ce40677f.txt
_cod_data_source_block 4_CCDC_934690
_cod_depositor_comments
;
The following automatic conversions were performed:

'_symmetry_cell_setting' value 'Tetragonal' changed to 'tetragonal'
according to /home/saulius/struct/CIF-dictionaries/cif_core.dic
dictionary named 'cif_core.dic' version 2.4.2 from
2011-04-26.

'_exptl_absorpt_correction_type' value 'Multi-scan'
changed to 'multi-scan' according to
/home/saulius/struct/CIF-dictionaries/cif_core.dic dictionary named
'cif_core.dic' version 2.4.2 from 2011-04-26.

Automatic conversion script
Id: cif_fix_values 1891 2012-01-12 08:04:46Z andrius 
;
_cod_original_sg_symbol_H-M P4(2)/nmc
_cod_database_code 7210301

loop_
_symmetry_equiv_pos_as_xyz
'x, y, z'
'-x+1/2, -y+1/2, z'
'-y+1/2, x, z+1/2'
'y, -x+1/2, z+1/2'
'-x, y+1/2, -z'
'x+1/2, -y, -z'
'y+1/2, x+1/2, -z+1/2'
'-y, -x, -z+1/2'
'-x, -y, -z'
'x-1/2, y-1/2, -z'
'y-1/2, -x, -z-1/2'
'-y, x-1/2, -z-1/2'
'x, -y-1/2, z'
'-x-1/2, y, z'
'-y-1/2, -x-1/2, z-1/2'
'y, x, z-1/2'

loop_
_atom_site_label
_atom_site_type_symbol
_atom_site_fract_x
_atom_site_fract_y
_atom_site_fract_z
_atom_site_U_iso_or_equiv
_atom_site_adp_type
_atom_site_occupancy
_atom_site_symmetry_multiplicity
_atom_site_calc_flag
_atom_site_refinement_flags
Mn1 Mn 0.56269(7) 0.43731(7) -0.2500 0.0251(12) Uani 1 2 d S
Mn2 Mn 0.5000 0.5000 0.0000 0.0239(13) Uani 1 2 d S
S2 S 0.2500 0.5496(2) 0.0942(3) 0.0539(17) Uani 1 2 d S
S1 S 0.5067(2) 0.2500 -0.1283(3) 0.0471(16) Uani 1 2 d S
C8 C 0.5004(4) 0.3668(5) -0.0721(10) 0.035(3) Uiso 1 1 d .
O4 O 0.4063(4) 0.5078(3) -0.0105(5) 0.031(2) Uiso 1 1 d .
O3 O 0.4909(3) 0.4903(3) 0.1675(6) 0.037(3) Uani 1 1 d .
O2 O 0.5110(3) 0.3747(3) -0.1659(6) 0.050(3) Uani 1 1 d .
C7 C 0.5196(6) 0.4804(6) 0.2500 0.045(5) Uiso 1 2 d S
O1 O 0.4923(3) 0.4052(4) -0.0049(5) 0.036(2) Uani 1 1 d .
C6 C 0.4992(5) 0.3049(5) -0.0380(8) 0.039(3) Uani 1 1 d .
C5 C 0.3048(5) 0.5277(6) 0.0106(9) 0.044(3) Uani 1 1 d .
C4 C 0.5641(8) 0.4359(8) 0.2500 0.097(10) Uiso 1 2 d S
H4A H 0.5807 0.4326 0.3186 0.145 Uiso 0.50 1 calc PR
H4B H 0.5944 0.4463 0.2012 0.145 Uiso 0.50 1 calc PR
H4C H 0.5471 0.3990 0.2302 0.145 Uiso 0.50 1 calc PR
C3 C 0.4881(9) 0.2831(6) 0.0595(12) 0.103(7) Uani 1 1 d .
H3A H 0.4815 0.3061 0.1183 0.124 Uiso 1 1 calc R
C2 C 0.2816(5) 0.5069(5) -0.0822(10) 0.046(4) Uani 1 1 d .
H2A H 0.3043 0.4943 -0.1382 0.055 Uiso 1 1 calc R
O5 O 0.3731(6) 0.5539(7) 0.1298(12) 0.016(4) Uiso 0.50 1 d P
C1 C 0.3689(5) 0.5321(5) 0.0423(10) 0.050(4) Uani 1 1 d .
O5' O 0.3803(8) 0.5763(9) 0.1210(14) 0.048(7) Uiso 0.50 1 d P

loop_
_atom_site_aniso_label
_atom_site_aniso_U_11
_atom_site_aniso_U_22
_atom_site_aniso_U_33
_atom_site_aniso_U_23
_atom_site_aniso_U_13
_atom_site_aniso_U_12
Mn1 0.0250(15) 0.0250(15) 0.0251(19) 0.0012(6) 0.0012(6) -0.0005(10)
Mn2 0.0246(18) 0.0214(18) 0.026(2) -0.0008(10) 0.0007(10) 0.0014(10)
S2 0.022(3) 0.108(4) 0.031(3) -0.013(2) 0.000 0.000
S1 0.079(4) 0.026(3) 0.036(3) 0.000 0.022(2) 0.000
O3 0.050(5) 0.035(5) 0.026(6) 0.004(4) -0.013(4) 0.013(4)
O2 0.087(6) 0.030(5) 0.032(5) -0.003(4) 0.010(4) -0.018(4)
O1 0.048(5) 0.032(5) 0.029(4) 0.000(4) 0.003(3) -0.003(4)
C6 0.062(8) 0.036(7) 0.021(7) 0.018(6) -0.001(5) -0.002(5)
C5 0.038(8) 0.052(8) 0.042(8) -0.003(6) 0.003(6) 0.014(6)
C3 0.21(2) 0.029(7) 0.067(11) 0.012(8) 0.077(12) 0.032(10)
C2 0.035(6) 0.063(9) 0.040(8) -0.022(6) 0.012(6) 0.006(6)
C1 0.045(9) 0.046(8) 0.060(9) 0.005(7) -0.013(7) 0.000(6)

loop_
_atom_type_symbol
_atom_type_description
_atom_type_scat_dispersion_real
_atom_type_scat_dispersion_imag
_atom_type_scat_source
C C 0.0033 0.0016 'International Tables Vol C Tables 4.2.6.8 and 6.1.1.4'
H H 0.0000 0.0000 'International Tables Vol C Tables 4.2.6.8 and 6.1.1.4'
N N 0.0061 0.0033 'International Tables Vol C Tables 4.2.6.8 and 6.1.1.4'
O O 0.0106 0.0060 'International Tables Vol C Tables 4.2.6.8 and 6.1.1.4'
Mn Mn 0.3368 0.7283 'International Tables Vol C Tables 4.2.6.8 and 6.1.1.4'
S S 0.1246 0.1234 'International Tables Vol C Tables 4.2.6.8 and 6.1.1.4'

loop_
_geom_angle_atom_site_label_1
_geom_angle_atom_site_label_2
_geom_angle_atom_site_label_3
_geom_angle
_geom_angle_site_symmetry_1
_geom_angle_site_symmetry_3
O5' Mn1 O5' 115.3(10) 9_665 16
O5' Mn1 O5 121.3(6) 9_665 16
O5' Mn1 O5 14.7(6) 16 16
O5' Mn1 O5 14.7(6) 9_665 9_665
O5' Mn1 O5 121.3(6) 16 9_665
O5 Mn1 O5 130.5(8) 16 9_665
O5' Mn1 O2 93.7(6) 9_665 8_664
O5' Mn1 O2 81.3(6) 16 8_664
O5 Mn1 O2 94.4(4) 16 8_664
O5 Mn1 O2 81.7(5) 9_665 8_664
O5' Mn1 O2 81.3(6) 9_665 .
O5' Mn1 O2 93.7(6) 16 .
O5 Mn1 O2 81.7(5) 16 .
O5 Mn1 O2 94.4(4) 9_665 .
O2 Mn1 O2 170.6(4) 8_664 .
O5' Mn1 O3 94.1(5) 9_665 9_665
O5' Mn1 O3 150.5(5) 16 9_665
O5 Mn1 O3 140.5(5) 16 9_665
O5 Mn1 O3 88.0(4) 9_665 9_665
O2 Mn1 O3 100.9(3) 8_664 9_665
O2 Mn1 O3 87.4(3) . 9_665
O5' Mn1 O3 150.5(5) 9_665 16
O5' Mn1 O3 94.1(5) 16 16
O5 Mn1 O3 88.0(4) 16 16
O5 Mn1 O3 140.5(5) 9_665 16
O2 Mn1 O3 87.4(3) 8_664 16
O2 Mn1 O3 100.9(3) . 16
O3 Mn1 O3 56.9(4) 9_665 16
O4 Mn2 O4 180.0(4) . 9_665
O4 Mn2 O3 88.6(3) . .
O4 Mn2 O3 91.4(3) 9_665 .
O4 Mn2 O3 91.4(3) . 9_665
O4 Mn2 O3 88.6(3) 9_665 9_665
O3 Mn2 O3 180.0(4) . 9_665
O4 Mn2 O1 90.0(2) . 9_665
O4 Mn2 O1 90.0(2) 9_665 9_665
O3 Mn2 O1 94.6(3) . 9_665
O3 Mn2 O1 85.4(3) 9_665 9_665
O4 Mn2 O1 90.0(2) . .
O4 Mn2 O1 90.0(2) 9_665 .
O3 Mn2 O1 85.4(3) . .
O3 Mn2 O1 94.6(3) 9_665 .
O1 Mn2 O1 180.0(3) 9_665 .
C5 S2 C5 93.0(9) 14_655 .
C6 S1 C6 93.8(7) . 13_565
O2 C8 O1 126.9(10) . .
O2 C8 C6 115.4(11) . .
O1 C8 C6 117.7(10) . .
C1 O4 Mn2 134.2(7) . .
C7 O3 Mn2 142.8(8) . .
C7 O3 Mn1 91.1(9) . 9_665
Mn2 O3 Mn1 115.6(3) . 9_665
C8 O2 Mn1 133.8(7) . .
O3 C7 O3 120.9(17) . 8_665
O3 C7 C4 119.5(8) . .
O3 C7 C4 119.5(8) 8_665 .
C8 O1 Mn2 135.3(7) . .
C3 C6 C8 128.3(12) . .
C3 C6 S1 111.8(10) . .
C8 C6 S1 119.7(8) . .
C2 C5 C1 128.3(10) . .
C2 C5 S2 111.0(9) . .
C1 C5 S2 120.7(9) . .
C7 C4 H4A 109.5 . .
C7 C4 H4B 109.5 . .
H4A C4 H4B 109.5 . .
C7 C4 H4C 109.5 . .
H4A C4 H4C 109.5 . .
H4B C4 H4C 109.5 . .
C6 C3 C3 111.3(8) . 13_565
C6 C3 H3A 124.4 . .
C3 C3 H3A 124.4 13_565 .
C5 C2 C2 112.4(7) . 14_655
C5 C2 H2A 123.8 . .
C2 C2 H2A 123.8 14_655 .
O5' O5 C1 102(3) . .
O5' O5 Mn1 82(3) . 9_665
C1 O5 Mn1 138.6(11) . 9_665
O4 C1 O5 129.3(12) . .
O4 C1 O5' 125.1(12) . .
O5 C1 O5' 21.6(10) . .
O4 C1 C5 119.5(11) . .
O5 C1 C5 110.3(12) . .
O5' C1 C5 113.9(12) . .
O5 O5' C1 56(3) . .
O5 O5' Mn1 84(3) . 9_665
C1 O5' Mn1 123.4(12) . 9_665

loop_
_geom_bond_atom_site_label_1
_geom_bond_atom_site_label_2
_geom_bond_distance
_geom_bond_site_symmetry_2
Mn1 O5' 2.124(17) 9_665
Mn1 O5' 2.124(17) 16
Mn1 O5 2.133(15) 16
Mn1 O5 2.133(15) 9_665
Mn1 O2 2.141(7) 8_664
Mn1 O2 2.141(7) .
Mn1 O3 2.308(7) 9_665
Mn1 O3 2.308(7) 16
Mn2 O4 2.145(9) .
Mn2 O4 2.145(9) 9_665
Mn2 O3 2.168(8) .
Mn2 O3 2.168(8) 9_665
Mn2 O1 2.168(8) 9_665
Mn2 O1 2.168(8) .
S2 C5 1.719(11) 14_655
S2 C5 1.719(11) .
S1 C6 1.712(12) .
S1 C6 1.712(12) 13_565
C8 O2 1.239(13) .
C8 O1 1.240(13) .
C8 C6 1.476(16) .
O4 C1 1.221(13) .
O3 C7 1.264(12) .
O3 Mn1 2.308(7) 9_665
C7 O3 1.264(12) 8_665
C7 C4 1.43(3) .
C6 C3 1.369(18) .
C5 C2 1.384(16) .
C5 C1 1.519(17) .
C4 H4A 0.9600 .
C4 H4B 0.9600 .
C4 H4C 0.9600 .
C3 C3 1.51(3) 13_565
C3 H3A 0.9300 .
C2 C2 1.44(2) 14_655
C2 H2A 0.9300 .
O5 O5' 0.55(2) .
O5 C1 1.230(17) .
O5 Mn1 2.133(15) 9_665
C1 O5' 1.45(2) .
O5' Mn1 2.124(17) 9_665

loop_
_platon_squeeze_void_nr
_platon_squeeze_void_average_x
_platon_squeeze_void_average_y
_platon_squeeze_void_average_z
_platon_squeeze_void_volume
_platon_squeeze_void_count_electrons
1 0.250 0.250 -0.019 1095.7 -32.7
2 0.250 0.750 -0.061 698.7 -17.2
3 0.750 0.250 0.033 698.7 -17.3
4 0.750 0.750 -0.007 1095.7 -32.5
